data_4083174
loop_
_publ_author_name
'Serrano, Oracio'
'Nicasio-Collazo, Juan'
'Morales, Guadalupe'
'Alvarado-Monz\'on, J. Carlos'
'Torres-Huerta, Aar\'on'
'H\"opfl, Herbert'
'L\'opez, Jorge A.'
'Esqueda, Ana C.'

_publ_section_title
;
 Synthesis and Characterization of [Ir(AcacBiMs)(COD)] and
 [cis-Ir(AcacBiMs)2(COE-OH)]
;
_journal_issue 10
_journal_name_full Organometallics
_journal_page_first 2561
_journal_paper_doi 10.1021/om500230k
_journal_volume 33
_journal_year 2014
_chemical_formula_moiety 'C50 H59 Ir O5, C4 H10 O'
_chemical_formula_sum 'C54 H69 Ir O6'
_chemical_formula_weight 1006.29
_chemical_name_systematic
;

 ?

;
_space_group_IT_number 19
_symmetry_cell_setting orthorhombic
_symmetry_space_group_name_Hall 'P 2ac 2ab'
_symmetry_space_group_name_H-M 'P 21 21 21'
_atom_sites_solution_hydrogens geom
_atom_sites_solution_primary direct
_atom_sites_solution_secondary difmap
_audit_creation_method SHELXL-97
_cell_angle_alpha 90.00
_cell_angle_beta 90.00
_cell_angle_gamma 90.00
_cell_formula_units_Z 4
_cell_length_a 11.1785(13)
_cell_length_b 17.563(2)
_cell_length_c 25.343(3)
_cell_measurement_reflns_used 5806
_cell_measurement_temperature 293(2)
_cell_measurement_theta_max 20.08
_cell_measurement_theta_min 2.30
_cell_volume 4975.5(10)
_computing_cell_refinement 'Bruker SAINT'
_computing_data_collection 'Bruker SMART'
_computing_data_reduction 'Bruker SAINT'
_computing_molecular_graphics 'Bruker SHELXTL'
_computing_publication_material 'Bruker SHELXTL'
_computing_structure_refinement 'SHELXL-97 (Sheldrick, 1997)'
_computing_structure_solution 'SHELXS-97 (Sheldrick, 1990)'
_diffrn_ambient_temperature 293(2)
_diffrn_measured_fraction_theta_full 0.999
_diffrn_measured_fraction_theta_max 0.999
_diffrn_measurement_device_type 'CCD area detector'
_diffrn_measurement_method 'phi and omega scans'
_diffrn_radiation_monochromator graphite
_diffrn_radiation_source 'fine-focus sealed tube'
_diffrn_radiation_type MoK\a
_diffrn_radiation_wavelength 0.71073
_diffrn_reflns_av_R_equivalents 0.1353
_diffrn_reflns_av_sigmaI/netI 0.0949
_diffrn_reflns_limit_h_max 13
_diffrn_reflns_limit_h_min -13
_diffrn_reflns_limit_k_max 20
_diffrn_reflns_limit_k_min -20
_diffrn_reflns_limit_l_max 30
_diffrn_reflns_limit_l_min -30
_diffrn_reflns_number 48289
_diffrn_reflns_theta_full 25.00
_diffrn_reflns_theta_max 25.00
_diffrn_reflns_theta_min 1.99
_exptl_absorpt_coefficient_mu 2.730
_exptl_absorpt_correction_T_max 0.67
_exptl_absorpt_correction_T_min 0.54
_exptl_absorpt_correction_type multi-scan
_exptl_absorpt_process_details SADABS
_exptl_crystal_colour yellow
_exptl_crystal_density_diffrn 1.343
_exptl_crystal_density_method 'not measured'
_exptl_crystal_description 'rectangular prism'
_exptl_crystal_F_000 2072
_exptl_crystal_size_max 0.26
_exptl_crystal_size_mid 0.22
_exptl_crystal_size_min 0.16
_refine_diff_density_max 1.668
_refine_diff_density_min -1.190
_refine_diff_density_rms 0.112
_refine_ls_abs_structure_details 'Flack H D (1983), Acta Cryst. A39, 876-881'
_refine_ls_extinction_method none
_refine_ls_goodness_of_fit_ref 1.138
_refine_ls_hydrogen_treatment constr
_refine_ls_matrix_type full
_refine_ls_number_parameters 602
_refine_ls_number_reflns 8739
_refine_ls_number_restraints 191
_refine_ls_restrained_S_all 1.126
_refine_ls_R_factor_all 0.0803
_refine_ls_R_factor_gt 0.0705
_refine_ls_shift/su_max 0.033
_refine_ls_shift/su_mean 0.001
_refine_ls_structure_factor_coef Fsqd
_refine_ls_weighting_details 'calc w=1/[\s^2^(Fo^2^)+(0.0613P)^2^+0.6302P] where P=(Fo^2^+2Fc^2^)/3'
_refine_ls_weighting_scheme calc
_refine_ls_wR_factor_gt 0.1605
_refine_ls_wR_factor_ref 0.1663
_reflns_number_gt 7598
_reflns_number_total 8739
_reflns_threshold_expression >2sigma(I)
_cod_data_source_file om500230k_si_001.cif
_cod_data_source_block 79herbm
_cod_depositor_comments
;
The following automatic conversions were performed:

'_symmetry_cell_setting' value 'Orthorhombic' changed to
'orthorhombic' according to
/usr/data/users/saulius/crontab/automatic-downloads/rss-feeds/ACS/lib/dictionaries/cif_core.dic
dictionary named 'cif_core.dic' version 2.4.2 from 2011-04-26.

Automatic conversion script
Id: cif_fix_values 2281 2013-09-26 08:29:07Z andrius 

 Adding full bibliography for 4083173--4083174.cif.
;
_cod_original_cell_volume 4975.6(10)
_cod_original_sg_symbol_H-M P2(1)2(1)2(1)
_cod_database_code 4083174

loop_
_symmetry_equiv_pos_as_xyz
'x, y, z'
'-x+1/2, -y, z+1/2'
'-x, y+1/2, -z+1/2'
'x+1/2, -y+1/2, -z'

loop_
_atom_site_label
_atom_site_type_symbol
_atom_site_fract_x
_atom_site_fract_y
_atom_site_fract_z
_atom_site_U_iso_or_equiv
_atom_site_adp_type
_atom_site_occupancy
_atom_site_symmetry_multiplicity
_atom_site_calc_flag
_atom_site_refinement_flags
_atom_site_disorder_assembly
_atom_site_disorder_group
Ir1 Ir 0.38011(3) 0.23176(3) 0.121730(15) 0.06345(16) Uani 1 1 d . . .
O1 O 0.5496(6) 0.1736(5) 0.1095(3) 0.076(2) Uani 1 1 d . . .
O2 O 0.3082(6) 0.1370(4) 0.1542(3) 0.0576(17) Uani 1 1 d . . .
O3 O 0.4751(8) 0.3285(5) 0.1029(3) 0.076(2) Uani 1 1 d . . .
O4 O 0.4165(7) 0.2485(5) 0.2001(3) 0.070(2) Uani 1 1 d . . .
O5 O 0.0923(8) 0.2025(6) 0.1713(4) 0.091(3) Uani 1 1 d . . .
H5 H 0.1421 0.1683 0.1706 0.137 Uiso 1 1 calc R . .
C1 C 0.5650(10) 0.1047(7) 0.1222(6) 0.073(3) Uani 1 1 d . . .
C2 C 0.4852(9) 0.0592(7) 0.1509(5) 0.067(3) Uani 1 1 d . . .
H2 H 0.5136 0.0119 0.1618 0.080 Uiso 1 1 calc R . .
C3 C 0.3702(11) 0.0766(6) 0.1647(4) 0.064(3) Uani 1 1 d . . .
C4 C 0.6785(10) 0.0662(8) 0.1013(5) 0.069(3) Uani 1 1 d . . .
C5 C 0.6748(11) 0.0240(8) 0.0543(5) 0.076(3) Uani 1 1 d . . .
C6 C 0.7774(13) -0.0077(8) 0.0377(6) 0.088(4) Uani 1 1 d . . .
H6 H 0.7761 -0.0330 0.0055 0.105 Uiso 1 1 calc R . .
C7 C 0.8828(13) -0.0060(9) 0.0643(6) 0.092(4) Uani 1 1 d . . .
C8 C 0.8864(12) 0.0351(10) 0.1097(5) 0.099(4) Uani 1 1 d . . .
H8 H 0.9578 0.0377 0.1285 0.119 Uiso 1 1 calc R . .
C9 C 0.7859(11) 0.0736(9) 0.1292(6) 0.087(4) Uani 1 1 d . . .
C10 C 0.5615(13) 0.0219(10) 0.0233(6) 0.098(5) Uani 1 1 d . . .
H10A H 0.5789 0.0303 -0.0133 0.147 Uiso 1 1 calc R . .
H10B H 0.5085 0.0610 0.0358 0.147 Uiso 1 1 calc R . .
H10C H 0.5241 -0.0269 0.0275 0.147 Uiso 1 1 calc R . .
C11 C 0.9929(14) -0.0434(13) 0.0415(9) 0.144(8) Uani 1 1 d . . .
H11A H 1.0458 -0.0579 0.0696 0.216 Uiso 1 1 calc R . .
H11B H 1.0330 -0.0083 0.0185 0.216 Uiso 1 1 calc R . .
H11C H 0.9699 -0.0878 0.0219 0.216 Uiso 1 1 calc R . .
C12 C 0.7940(13) 0.1191(11) 0.1791(7) 0.109(5) Uani 1 1 d . . .
H12A H 0.7495 0.0941 0.2065 0.163 Uiso 1 1 calc R . .
H12B H 0.7616 0.1690 0.1733 0.163 Uiso 1 1 calc R . .
H12C H 0.8763 0.1234 0.1896 0.163 Uiso 1 1 calc R . .
C13 C 0.2986(9) 0.0187(8) 0.1947(5) 0.070(3) Uani 1 1 d . . .
C14 C 0.2607(12) -0.0485(9) 0.1707(6) 0.083(4) Uani 1 1 d . . .
C15 C 0.1880(13) -0.0988(9) 0.1996(7) 0.092(4) Uani 1 1 d . . .
H15 H 0.1617 -0.1432 0.1834 0.111 Uiso 1 1 calc R . .
C16 C 0.1543(14) -0.0847(11) 0.2511(7) 0.109(5) Uani 1 1 d . . .
C17 C 0.1930(13) -0.0164(11) 0.2741(6) 0.099(5) Uani 1 1 d . . .
H17 H 0.1693 -0.0048 0.3084 0.119 Uiso 1 1 calc R . .
C18 C 0.2674(12) 0.0353(10) 0.2465(6) 0.092(4) Uani 1 1 d . . .
C19 C 0.2917(12) -0.0679(9) 0.1149(6) 0.094(4) Uani 1 1 d . . .
H19A H 0.3661 -0.0952 0.1142 0.141 Uiso 1 1 calc R . .
H19B H 0.2991 -0.0220 0.0947 0.141 Uiso 1 1 calc R . .
H19C H 0.2297 -0.0991 0.1001 0.141 Uiso 1 1 calc R . .
C20 C 0.0756(17) -0.1403(12) 0.2806(7) 0.142(8) Uani 1 1 d . . .
H20A H -0.0050 -0.1214 0.2815 0.212 Uiso 1 1 calc R . .
H20B H 0.1047 -0.1460 0.3160 0.212 Uiso 1 1 calc R . .
H20C H 0.0771 -0.1888 0.2631 0.212 Uiso 1 1 calc R . .
C21 C 0.3055(17) 0.1085(11) 0.2729(6) 0.111(6) Uani 1 1 d . . .
H21A H 0.2763 0.1511 0.2530 0.166 Uiso 1 1 calc R . .
H21B H 0.3912 0.1105 0.2746 0.166 Uiso 1 1 calc R . .
H21C H 0.2731 0.1103 0.3080 0.166 Uiso 1 1 calc R . .
C22 C 0.5240(11) 0.3701(7) 0.1378(6) 0.073(3) Uani 1 1 d . . .
C23 C 0.5174(12) 0.3644(8) 0.1917(5) 0.079(3) Uani 1 1 d . . .
H23 H 0.5532 0.4032 0.2110 0.094 Uiso 1 1 calc R . .
C24 C 0.4626(11) 0.3067(8) 0.2204(5) 0.072(3) Uani 1 1 d . . .
C25 C 0.5972(11) 0.4336(7) 0.1131(5) 0.074(3) Uani 1 1 d . . .
C26 C 0.7089(11) 0.4143(8) 0.0902(5) 0.072(3) Uani 1 1 d . . .
C27 C 0.7731(12) 0.4718(10) 0.0671(5) 0.089(4) Uani 1 1 d . . .
H27 H 0.8464 0.4602 0.0517 0.107 Uiso 1 1 calc R . .
C28 C 0.7332(13) 0.5469(10) 0.0659(5) 0.087(4) Uani 1 1 d . . .
C29 C 0.6276(15) 0.5633(8) 0.0897(5) 0.092(4) Uani 1 1 d . . .
H29 H 0.6004 0.6133 0.0899 0.110 Uiso 1 1 calc R . .
C30 C 0.5602(13) 0.5082(10) 0.1134(6) 0.097(4) Uani 1 1 d . . .
C31 C 0.7514(13) 0.3338(10) 0.0898(6) 0.097(4) Uani 1 1 d . . .
H31A H 0.8263 0.3308 0.0713 0.145 Uiso 1 1 calc R . .
H31B H 0.6934 0.3023 0.0723 0.145 Uiso 1 1 calc R . .
H31C H 0.7620 0.3165 0.1254 0.145 Uiso 1 1 calc R . .
C32 C 0.8069(16) 0.6095(11) 0.0406(8) 0.125(6) Uani 1 1 d . . .
H32A H 0.7976 0.6557 0.0604 0.188 Uiso 1 1 calc R . .
H32B H 0.7803 0.6175 0.0051 0.188 Uiso 1 1 calc R . .
H32C H 0.8897 0.5949 0.0404 0.188 Uiso 1 1 calc R . .
C33 C 0.4384(15) 0.5296(9) 0.1374(8) 0.128(7) Uani 1 1 d . . .
H33A H 0.4503 0.5649 0.1659 0.192 Uiso 1 1 calc R . .
H33B H 0.3998 0.4846 0.1506 0.192 Uiso 1 1 calc R . .
H33C H 0.3891 0.5527 0.1109 0.192 Uiso 1 1 calc R . .
C34 C 0.4602(12) 0.3094(8) 0.2785(5) 0.081(4) Uani 1 1 d . . .
C35 C 0.5425(11) 0.2641(9) 0.3073(5) 0.082(3) Uani 1 1 d . . .
C36 C 0.5337(15) 0.2614(9) 0.3621(5) 0.095(4) Uani 1 1 d . . .
H36 H 0.5876 0.2314 0.3808 0.114 Uiso 1 1 calc R . .
C37 C 0.4492(17) 0.3008(11) 0.3892(5) 0.102(5) Uani 1 1 d . . .
C38 C 0.3661(17) 0.3456(10) 0.3606(5) 0.110(6) Uani 1 1 d . . .
H38 H 0.3069 0.3725 0.3785 0.132 Uiso 1 1 calc R . .
C39 C 0.3725(12) 0.3496(9) 0.3065(5) 0.090(4) Uani 1 1 d . . .
C40 C 0.6388(14) 0.2188(9) 0.2785(6) 0.107(5) Uani 1 1 d . . .
H40A H 0.6025 0.1889 0.2511 0.160 Uiso 1 1 calc R . .
H40B H 0.6787 0.1857 0.3030 0.160 Uiso 1 1 calc R . .
H40C H 0.6958 0.2532 0.2632 0.160 Uiso 1 1 calc R . .
C41 C 0.442(2) 0.2960(12) 0.4489(6) 0.149(8) Uani 1 1 d . . .
H41A H 0.5046 0.3266 0.4641 0.224 Uiso 1 1 calc R . .
H41B H 0.4521 0.2440 0.4598 0.224 Uiso 1 1 calc R . .
H41C H 0.3659 0.3145 0.4606 0.224 Uiso 1 1 calc R . .
C42 C 0.2853(18) 0.3943(12) 0.2760(7) 0.123(6) Uani 1 1 d . . .
H42A H 0.2348 0.3605 0.2563 0.184 Uiso 1 1 calc R . .
H42B H 0.3269 0.4275 0.2522 0.184 Uiso 1 1 calc R . .
H42C H 0.2372 0.4241 0.2996 0.184 Uiso 1 1 calc R . .
C43 C 0.3454(12) 0.2459(7) 0.0388(4) 0.077(3) Uani 1 1 d . . .
H43 H 0.4176 0.2421 0.0170 0.093 Uiso 1 1 calc R . .
C44 C 0.3013(11) 0.1765(8) 0.0541(4) 0.070(3) Uani 1 1 d . . .
H44 H 0.3525 0.1351 0.0414 0.083 Uiso 1 1 calc R . .
C45 C 0.1762(11) 0.1513(8) 0.0582(5) 0.078(3) Uani 1 1 d . . .
H45A H 0.1734 0.1099 0.0835 0.093 Uiso 1 1 calc R . .
H45B H 0.1533 0.1303 0.0242 0.093 Uiso 1 1 calc R . .
C46 C 0.0792(10) 0.2102(9) 0.0743(5) 0.090(4) Uani 1 1 d . . .
H46A H 0.0720 0.2481 0.0466 0.108 Uiso 1 1 calc R . .
H46B H 0.0028 0.1844 0.0774 0.108 Uiso 1 1 calc R . .
C47 C 0.1073(11) 0.2502(8) 0.1264(5) 0.087(4) Uani 1 1 d . . .
H47 H 0.0447 0.2889 0.1299 0.105 Uiso 1 1 calc R . .
C48 C 0.2261(9) 0.2959(8) 0.1266(6) 0.079(3) Uani 1 1 d . . .
H48 H 0.2294 0.3253 0.1595 0.094 Uiso 1 1 calc R . .
C49 C 0.2256(14) 0.3524(9) 0.0804(6) 0.094(4) Uani 1 1 d . . .
H49A H 0.2730 0.3966 0.0899 0.112 Uiso 1 1 calc R . .
H49B H 0.1442 0.3694 0.0742 0.112 Uiso 1 1 calc R . .
C50 C 0.2756(11) 0.3179(6) 0.0292(4) 0.099(5) Uani 1 1 d . . .
H50A H 0.2098 0.3070 0.0054 0.118 Uiso 1 1 calc R . .
H50B H 0.3271 0.3549 0.0122 0.118 Uiso 1 1 calc R . .
O51A O 0.1069(11) 0.6883(6) 0.0965(4) 0.221(8) Uani 0.501(16) 1 d PRDU A 1
C51A C 0.0360(11) 0.7260(6) 0.1373(4) 0.222(8) Uani 0.501(16) 1 d PRDU A 1
H51A H 0.0887 0.7492 0.1631 0.267 Uiso 0.501(16) 1 calc PR A 1
H51B H -0.0136 0.6888 0.1553 0.267 Uiso 0.501(16) 1 calc PR A 1
C52A C -0.043(4) 0.787(2) 0.1118(5) 0.229(11) Uani 0.501(16) 1 d PDU A 1
H52A H -0.1231 0.7679 0.1074 0.343 Uiso 0.501(16) 1 calc PR A 1
H52B H -0.0113 0.8010 0.0779 0.343 Uiso 0.501(16) 1 calc PR A 1
H52C H -0.0456 0.8316 0.1341 0.343 Uiso 0.501(16) 1 calc PR A 1
C53A C 0.128(3) 0.6106(9) 0.1149(8) 0.220(8) Uani 0.501(16) 1 d PDU A 1
H53A H 0.2130 0.6017 0.1184 0.264 Uiso 0.501(16) 1 calc PR A 1
H53B H 0.0962 0.5747 0.0894 0.264 Uiso 0.501(16) 1 calc PR A 1
C54A C 0.066(9) 0.599(2) 0.169(2) 0.223(9) Uani 0.501(16) 1 d PDU A 1
H54A H 0.0974 0.6348 0.1937 0.335 Uiso 0.501(16) 1 calc PR A 1
H54B H 0.0804 0.5482 0.1809 0.335 Uiso 0.501(16) 1 calc PR A 1
H54C H -0.0186 0.6070 0.1648 0.335 Uiso 0.501(16) 1 calc PR A 1
O51B O -0.0189(17) 0.7083(9) 0.1679(7) 0.222(8) Uani 0.499(16) 1 d PDU A 2
C51B C 0.012(2) 0.6939(15) 0.1128(6) 0.223(8) Uani 0.499(16) 1 d PDU A 2
H51C H -0.0583 0.7009 0.0907 0.268 Uiso 0.499(16) 1 calc PR A 2
H51D H 0.0392 0.6419 0.1087 0.268 Uiso 0.499(16) 1 calc PR A 2
C52B C 0.111(4) 0.749(3) 0.0954(14) 0.223(9) Uani 0.499(16) 1 d PDU A 2
H52D H 0.1878 0.7281 0.1041 0.334 Uiso 0.499(16) 1 calc PR A 2
H52E H 0.1012 0.7971 0.1134 0.334 Uiso 0.499(16) 1 calc PR A 2
H52F H 0.1062 0.7574 0.0580 0.334 Uiso 0.499(16) 1 calc PR A 2
C53B C 0.017(3) 0.6406(18) 0.1973(11) 0.222(8) Uani 0.499(16) 1 d PDU A 2
H53C H -0.0529 0.6158 0.2120 0.266 Uiso 0.499(16) 1 calc PR A 2
H53D H 0.0692 0.6552 0.2263 0.266 Uiso 0.499(16) 1 calc PR A 2
C54B C 0.083(9) 0.585(3) 0.160(2) 0.223(9) Uani 0.499(16) 1 d PDU A 2
H54D H 0.1205 0.5459 0.1808 0.335 Uiso 0.499(16) 1 calc PR A 2
H54E H 0.1437 0.6127 0.1410 0.335 Uiso 0.499(16) 1 calc PR A 2
H54F H 0.0275 0.5632 0.1360 0.335 Uiso 0.499(16) 1 calc PR A 2

loop_
_atom_site_aniso_label
_atom_site_aniso_U_11
_atom_site_aniso_U_22
_atom_site_aniso_U_33
_atom_site_aniso_U_23
_atom_site_aniso_U_13
_atom_site_aniso_U_12
Ir1 0.0641(2) 0.0602(3) 0.0661(2) 0.0002(2) 0.0012(2) 0.0011(2)
O1 0.058(4) 0.073(6) 0.097(6) 0.006(5) 0.010(4) 0.008(4)
O2 0.065(4) 0.049(4) 0.059(4) 0.018(3) 0.009(3) -0.006(3)
O3 0.087(5) 0.052(5) 0.087(6) 0.011(4) 0.005(4) -0.012(4)
O4 0.078(5) 0.070(6) 0.063(4) 0.005(4) -0.006(3) -0.004(4)
O5 0.080(6) 0.104(8) 0.089(5) 0.009(5) 0.011(4) 0.010(5)
C1 0.069(6) 0.066(8) 0.084(8) -0.008(8) -0.010(7) 0.007(6)
C2 0.056(6) 0.059(7) 0.086(8) 0.018(6) 0.005(5) -0.002(5)
C3 0.075(7) 0.055(6) 0.062(6) 0.004(5) 0.006(6) -0.008(7)
C4 0.062(6) 0.072(8) 0.075(8) 0.016(6) 0.012(5) 0.008(6)
C5 0.063(7) 0.080(9) 0.087(9) 0.007(8) 0.010(6) -0.010(6)
C6 0.093(10) 0.067(9) 0.104(10) -0.009(8) 0.027(8) -0.020(7)
C7 0.065(7) 0.097(10) 0.115(10) 0.010(8) 0.014(8) 0.004(8)
C8 0.061(7) 0.144(14) 0.093(9) 0.006(9) -0.005(7) 0.001(8)
C9 0.067(7) 0.092(10) 0.102(10) 0.007(9) 0.000(7) -0.005(6)
C10 0.086(9) 0.118(13) 0.090(9) -0.028(9) 0.018(7) -0.014(9)
C11 0.076(10) 0.17(2) 0.183(19) -0.029(17) 0.024(11) 0.037(12)
C12 0.071(8) 0.123(15) 0.132(13) -0.028(12) -0.001(8) 0.004(8)
C13 0.056(6) 0.087(10) 0.067(7) 0.009(7) 0.006(5) 0.014(6)
C14 0.075(8) 0.082(10) 0.093(9) 0.004(8) 0.000(7) 0.000(7)
C15 0.097(10) 0.069(9) 0.111(12) 0.017(9) -0.002(8) -0.011(7)
C16 0.095(10) 0.113(14) 0.119(12) 0.043(11) 0.003(9) -0.034(10)
C17 0.093(10) 0.123(15) 0.082(9) 0.046(10) 0.015(7) 0.009(10)
C18 0.071(8) 0.092(12) 0.112(11) 0.021(9) 0.004(7) 0.006(7)
C19 0.082(8) 0.096(11) 0.104(11) 0.001(9) 0.007(8) -0.002(7)
C20 0.139(15) 0.151(18) 0.135(14) 0.074(14) 0.028(11) -0.015(13)
C21 0.127(13) 0.124(15) 0.082(10) -0.004(10) 0.010(9) -0.028(11)
C22 0.072(7) 0.055(7) 0.093(10) -0.005(7) 0.001(6) -0.006(6)
C23 0.089(8) 0.070(9) 0.077(8) -0.004(7) 0.003(6) -0.015(7)
C24 0.076(7) 0.063(8) 0.077(8) -0.013(7) -0.001(6) -0.003(6)
C25 0.090(8) 0.060(7) 0.071(7) -0.005(6) -0.002(6) 0.000(6)
C26 0.085(8) 0.075(9) 0.055(7) -0.005(6) 0.016(6) -0.010(7)
C27 0.075(8) 0.110(13) 0.082(9) -0.012(9) 0.005(7) -0.021(9)
C28 0.089(9) 0.095(12) 0.076(8) 0.004(8) 0.007(7) -0.020(8)
C29 0.099(10) 0.078(9) 0.097(9) -0.001(7) -0.010(9) -0.027(9)
C30 0.094(9) 0.106(12) 0.091(10) -0.030(9) 0.015(8) -0.005(8)
C31 0.102(10) 0.099(12) 0.088(9) -0.008(9) 0.014(8) 0.010(9)
C32 0.127(14) 0.109(15) 0.139(15) 0.004(12) 0.011(11) -0.047(11)
C33 0.110(11) 0.068(10) 0.21(2) 0.001(12) 0.039(12) 0.009(8)
C34 0.090(8) 0.061(8) 0.092(9) -0.007(7) -0.002(7) -0.028(7)
C35 0.085(8) 0.072(8) 0.088(8) 0.011(8) -0.009(6) -0.005(8)
C36 0.134(11) 0.072(9) 0.079(8) 0.003(8) -0.018(8) -0.009(9)
C37 0.135(12) 0.106(12) 0.066(8) -0.016(8) 0.004(8) -0.029(10)
C38 0.131(13) 0.118(13) 0.082(9) -0.036(9) 0.040(9) -0.052(12)
C39 0.067(7) 0.107(11) 0.097(9) -0.023(8) 0.006(8) -0.012(8)
C40 0.107(11) 0.107(13) 0.106(9) 0.009(9) -0.014(8) 0.008(10)
C41 0.25(2) 0.116(15) 0.083(10) -0.012(10) 0.013(12) -0.033(16)
C42 0.143(15) 0.119(16) 0.107(13) -0.007(11) 0.022(11) 0.023(12)
C43 0.099(8) 0.078(10) 0.055(6) 0.005(5) -0.004(5) -0.002(7)
C44 0.089(8) 0.065(8) 0.055(6) -0.010(6) -0.007(5) -0.007(6)
C45 0.080(7) 0.082(9) 0.071(7) 0.005(7) -0.012(6) -0.005(7)
C46 0.059(7) 0.110(13) 0.101(9) 0.007(9) -0.012(6) 0.013(7)
C47 0.078(7) 0.098(10) 0.086(8) -0.015(7) 0.003(6) 0.014(7)
C48 0.057(5) 0.076(8) 0.102(9) -0.019(8) 0.005(6) 0.026(5)
C49 0.114(11) 0.081(11) 0.087(9) -0.007(8) -0.009(8) 0.029(8)
C50 0.131(12) 0.099(13) 0.066(8) 0.009(8) -0.002(7) 0.014(10)
O51A 0.218(9) 0.224(9) 0.221(9) -0.004(5) -0.006(5) -0.008(5)
C51A 0.221(9) 0.224(9) 0.222(9) -0.005(5) -0.005(5) -0.007(5)
C52A 0.227(13) 0.228(12) 0.232(14) -0.002(8) -0.003(8) -0.001(8)
C53A 0.216(10) 0.224(9) 0.220(10) -0.005(6) -0.006(6) -0.007(6)
C54A 0.220(11) 0.227(11) 0.223(10) -0.002(7) -0.005(7) -0.009(8)
O51B 0.220(9) 0.225(9) 0.222(9) -0.004(5) -0.004(5) -0.009(5)
C51B 0.222(9) 0.226(9) 0.222(9) -0.004(5) -0.005(6) -0.006(5)
C52B 0.222(11) 0.223(11) 0.223(11) 0.000(8) -0.003(7) -0.002(7)
C53B 0.218(10) 0.225(10) 0.222(10) -0.003(6) -0.003(7) -0.009(7)
C54B 0.219(11) 0.227(10) 0.223(11) -0.003(7) -0.005(8) -0.006(7)

loop_
_atom_type_symbol
_atom_type_description
_atom_type_scat_dispersion_real
_atom_type_scat_dispersion_imag
_atom_type_scat_source
C C 0.0033 0.0016 'International Tables Vol C Tables 4.2.6.8 and 6.1.1.4'
H H 0.0000 0.0000 'International Tables Vol C Tables 4.2.6.8 and 6.1.1.4'
O O 0.0106 0.0060 'International Tables Vol C Tables 4.2.6.8 and 6.1.1.4'
Ir Ir -1.4442 7.9887 'International Tables Vol C Tables 4.2.6.8 and 6.1.1.4'

loop_
_geom_angle_atom_site_label_1
_geom_angle_atom_site_label_2
_geom_angle_atom_site_label_3
_geom_angle
O2 Ir1 O4 78.6(3)
O2 Ir1 C48 95.4(4)
O4 Ir1 C48 91.7(5)
O2 Ir1 O3 167.9(3)
O4 Ir1 O3 90.2(3)
C48 Ir1 O3 89.6(5)
O2 Ir1 C43 114.9(4)
O4 Ir1 C43 165.1(4)
C48 Ir1 C43 81.1(5)
O3 Ir1 C43 76.8(4)
O2 Ir1 C44 77.9(4)
O4 Ir1 C44 156.3(4)
C48 Ir1 C44 87.3(5)
O3 Ir1 C44 113.4(4)
C43 Ir1 C44 37.1(4)
O2 Ir1 O1 91.0(3)
O4 Ir1 O1 91.8(3)
C48 Ir1 O1 173.2(5)
O3 Ir1 O1 84.6(3)
C43 Ir1 O1 94.1(4)
C44 Ir1 O1 91.8(4)
C1 O1 Ir1 122.1(7)
C3 O2 Ir1 123.0(7)
C22 O3 Ir1 122.3(8)
C24 O4 Ir1 126.6(8)
C47 O5 H5 109.5
O1 C1 C2 126.3(11)
O1 C1 C4 116.6(12)
C2 C1 C4 117.0(11)
C3 C2 C1 127.1(11)
C3 C2 H2 116.5
C1 C2 H2 116.5
O2 C3 C2 129.4(10)
O2 C3 C13 112.0(10)
C2 C3 C13 118.6(10)
C9 C4 C5 120.2(11)
C9 C4 C1 119.7(12)
C5 C4 C1 120.1(11)
C6 C5 C4 117.3(12)
C6 C5 C10 123.5(13)
C4 C5 C10 119.1(11)
C5 C6 C7 125.3(15)
C5 C6 H6 117.4
C7 C6 H6 117.4
C6 C7 C8 117.2(13)
C6 C7 C11 120.5(15)
C8 C7 C11 122.1(15)
C7 C8 C9 122.0(13)
C7 C8 H8 119.0
C9 C8 H8 119.0
C4 C9 C8 117.7(14)
C4 C9 C12 121.9(12)
C8 C9 C12 120.4(12)
C5 C10 H10A 109.5
C5 C10 H10B 109.5
H10A C10 H10B 109.5
C5 C10 H10C 109.5
H10A C10 H10C 109.5
H10B C10 H10C 109.5
C7 C11 H11A 109.5
C7 C11 H11B 109.5
H11A C11 H11B 109.5
C7 C11 H11C 109.5
H11A C11 H11C 109.5
H11B C11 H11C 109.5
C9 C12 H12A 109.5
C9 C12 H12B 109.5
H12A C12 H12B 109.5
C9 C12 H12C 109.5
H12A C12 H12C 109.5
H12B C12 H12C 109.5
C18 C13 C14 121.0(13)
C18 C13 C3 118.1(13)
C14 C13 C3 120.9(11)
C13 C14 C15 118.7(13)
C13 C14 C19 122.4(13)
C15 C14 C19 118.9(14)
C16 C15 C14 122.5(15)
C16 C15 H15 118.7
C14 C15 H15 118.7
C15 C16 C17 117.5(13)
C15 C16 C20 120.8(18)
C17 C16 C20 121.7(17)
C16 C17 C18 121.6(15)
C16 C17 H17 119.2
C18 C17 H17 119.2
C13 C18 C17 118.6(16)
C13 C18 C21 121.9(14)
C17 C18 C21 119.5(15)
C14 C19 H19A 109.5
C14 C19 H19B 109.5
H19A C19 H19B 109.5
C14 C19 H19C 109.5
H19A C19 H19C 109.5
H19B C19 H19C 109.5
C16 C20 H20A 109.5
C16 C20 H20B 109.5
H20A C20 H20B 109.5
C16 C20 H20C 109.5
H20A C20 H20C 109.5
H20B C20 H20C 109.5
C18 C21 H21A 109.5
C18 C21 H21B 109.5
H21A C21 H21B 109.5
C18 C21 H21C 109.5
H21A C21 H21C 109.5
H21B C21 H21C 109.5
O3 C22 C23 129.0(12)
O3 C22 C25 111.5(11)
C23 C22 C25 119.5(12)
C22 C23 C24 126.8(13)
C22 C23 H23 116.6
C24 C23 H23 116.6
O4 C24 C23 124.0(11)
O4 C24 C34 115.4(11)
C23 C24 C34 120.6(11)
C30 C25 C26 119.6(12)
C30 C25 C22 122.4(12)
C26 C25 C22 117.9(11)
C27 C26 C25 117.4(13)
C27 C26 C31 121.9(13)
C25 C26 C31 120.6(12)
C26 C27 C28 122.7(13)
C26 C27 H27 118.7
C28 C27 H27 118.7
C29 C28 C27 118.0(13)
C29 C28 C32 120.5(16)
C27 C28 C32 121.5(14)
C28 C29 C30 121.7(15)
C28 C29 H29 119.2
C30 C29 H29 119.2
C29 C30 C25 120.5(13)
C29 C30 C33 119.3(15)
C25 C30 C33 120.1(13)
C26 C31 H31A 109.5
C26 C31 H31B 109.5
H31A C31 H31B 109.5
C26 C31 H31C 109.5
H31A C31 H31C 109.5
H31B C31 H31C 109.5
C28 C32 H32A 109.5
C28 C32 H32B 109.5
H32A C32 H32B 109.5
C28 C32 H32C 109.5
H32A C32 H32C 109.5
H32B C32 H32C 109.5
C30 C33 H33A 109.5
C30 C33 H33B 109.5
H33A C33 H33B 109.5
C30 C33 H33C 109.5
H33A C33 H33C 109.5
H33B C33 H33C 109.5
C39 C34 C35 118.4(13)
C39 C34 C24 122.3(13)
C35 C34 C24 119.0(13)
C36 C35 C34 119.1(14)
C36 C35 C40 120.6(13)
C34 C35 C40 120.3(12)
C37 C36 C35 122.4(15)
C37 C36 H36 118.8
C35 C36 H36 118.8
C36 C37 C38 118.7(13)
C36 C37 C41 120.7(18)
C38 C37 C41 120.5(17)
C39 C38 C37 120.3(15)
C39 C38 H38 119.9
C37 C38 H38 119.9
C38 C39 C34 121.1(16)
C38 C39 C42 121.1(15)
C34 C39 C42 117.8(13)
C35 C40 H40A 109.5
C35 C40 H40B 109.5
H40A C40 H40B 109.5
C35 C40 H40C 109.5
H40A C40 H40C 109.5
H40B C40 H40C 109.5
C37 C41 H41A 109.5
C37 C41 H41B 109.5
H41A C41 H41B 109.5
C37 C41 H41C 109.5
H41A C41 H41C 109.5
H41B C41 H41C 109.5
C39 C42 H42A 109.5
C39 C42 H42B 109.5
H42A C42 H42B 109.5
C39 C42 H42C 109.5
H42A C42 H42C 109.5
H42B C42 H42C 109.5
C44 C43 C50 127.3(12)
C44 C43 Ir1 71.7(6)
C50 C43 Ir1 110.4(8)
C44 C43 H43 113.2
C50 C43 H43 113.2
Ir1 C43 H43 113.2
C43 C44 C45 129.0(12)
C43 C44 Ir1 71.2(7)
C45 C44 Ir1 117.9(8)
C43 C44 H44 110.9
C45 C44 H44 110.9
Ir1 C44 H44 110.9
C44 C45 C46 118.8(12)
C44 C45 H45A 107.6
C46 C45 H45A 107.6
C44 C45 H45B 107.6
C46 C45 H45B 107.6
H45A C45 H45B 107.1
C47 C46 C45 113.0(10)
C47 C46 H46A 109.0
C45 C46 H46A 109.0
C47 C46 H46B 109.0
C45 C46 H46B 109.0
H46A C46 H46B 107.8
O5 C47 C46 113.4(12)
O5 C47 C48 113.7(10)
C46 C47 C48 114.6(10)
O5 C47 H47 104.6
C46 C47 H47 104.6
C48 C47 H47 104.6
C49 C48 C47 109.2(11)
C49 C48 Ir1 108.1(8)
C47 C48 Ir1 115.6(9)
C49 C48 H48 107.9
C47 C48 H48 107.9
Ir1 C48 H48 107.9
C48 C49 C50 112.8(11)
C48 C49 H49A 109.0
C50 C49 H49A 109.0
C48 C49 H49B 109.0
C50 C49 H49B 109.0
H49A C49 H49B 107.8
C43 C50 C49 112.6(10)
C43 C50 H50A 109.1
C49 C50 H50A 109.1
C43 C50 H50B 109.1
C49 C50 H50B 109.1
H50A C50 H50B 107.8
C53A O51A C51A 106.5
O51A C51A C52A 109.5
O51A C51A H51A 109.8
C52A C51A H51A 109.8
O51A C51A H51B 109.8
C52A C51A H51B 109.8
H51A C51A H51B 108.2
C51A C52A H52A 109.5
C51A C52A H52B 109.5
H52A C52A H52B 109.5
C51A C52A H52C 109.5
H52A C52A H52C 109.5
H52B C52A H52C 109.5
O51A C53A C54A 109.47(5)
O51A C53A H53A 109.8
C54A C53A H53A 109.7
O51A C53A H53B 109.8
C54A C53A H53B 109.9
H53A C53A H53B 108.2
C53A C54A H54A 109.6
C53A C54A H54B 109.5
H54A C54A H54B 109.5
C53A C54A H54C 109.4
H54A C54A H54C 109.5
H54B C54A H54C 109.5
C53B O51B C51B 106.52(5)
O51B C51B C52B 109.48(5)
O51B C51B H51C 109.8
C52B C51B H51C 109.8
O51B C51B H51D 109.8
C52B C51B H51D 109.8
H51C C51B H51D 108.2
C51B C52B H52D 109.5
C51B C52B H52E 109.5
H52D C52B H52E 109.5
C51B C52B H52F 109.5
H52D C52B H52F 109.5
H52E C52B H52F 109.5
O51B C53B C54B 109.47(5)
O51B C53B H53C 109.8
C54B C53B H53C 109.7
O51B C53B H53D 109.8
C54B C53B H53D 109.9
H53C C53B H53D 108.2
C53B C54B H54D 109.4
C53B C54B H54E 109.4
H54D C54B H54E 109.5
C53B C54B H54F 109.6
H54D C54B H54F 109.5
H54E C54B H54F 109.5

loop_
_geom_bond_atom_site_label_1
_geom_bond_atom_site_label_2
_geom_bond_distance
Ir1 O2 2.023(6)
Ir1 O4 2.048(7)
Ir1 C48 2.061(9)
Ir1 O3 2.060(8)
Ir1 C43 2.152(10)
Ir1 C44 2.158(11)
Ir1 O1 2.174(7)
O1 C1 1.264(14)
O2 C3 1.295(13)
O3 C22 1.270(14)
O4 C24 1.256(14)
O5 C47 1.423(15)
O5 H5 0.8200
C1 C2 1.402(17)
C1 C4 1.533(16)
C2 C3 1.366(16)
C2 H2 0.9300
C3 C13 1.501(16)
C4 C9 1.398(17)
C4 C5 1.404(18)
C5 C6 1.342(18)
C5 C10 1.490(18)
C6 C7 1.36(2)
C6 H6 0.9300
C7 C8 1.359(19)
C7 C11 1.51(2)
C8 C9 1.40(2)
C8 H8 0.9300
C9 C12 1.50(2)
C10 H10A 0.9600
C10 H10B 0.9600
C10 H10C 0.9600
C11 H11A 0.9600
C11 H11B 0.9600
C11 H11C 0.9600
C12 H12A 0.9600
C12 H12B 0.9600
C12 H12C 0.9600
C13 C18 1.388(19)
C13 C14 1.394(19)
C14 C15 1.405(19)
C14 C19 1.49(2)
C15 C16 1.38(2)
C15 H15 0.9300
C16 C17 1.40(2)
C16 C20 1.51(2)
C17 C18 1.42(2)
C17 H17 0.9300
C18 C21 1.51(2)
C19 H19A 0.9600
C19 H19B 0.9600
C19 H19C 0.9600
C20 H20A 0.9600
C20 H20B 0.9600
C20 H20C 0.9600
C21 H21A 0.9600
C21 H21B 0.9600
C21 H21C 0.9600
C22 C23 1.370(18)
C22 C25 1.518(17)
C23 C24 1.390(18)
C23 H23 0.9300
C24 C34 1.474(17)
C25 C30 1.375(19)
C25 C26 1.418(16)
C26 C27 1.369(19)
C26 C31 1.49(2)
C27 C28 1.39(2)
C27 H27 0.9300
C28 C29 1.36(2)
C28 C32 1.52(2)
C29 C30 1.37(2)
C29 H29 0.9300
C30 C33 1.54(2)
C31 H31A 0.9600
C31 H31B 0.9600
C31 H31C 0.9600
C32 H32A 0.9600
C32 H32B 0.9600
C32 H32C 0.9600
C33 H33A 0.9600
C33 H33B 0.9600
C33 H33C 0.9600
C34 C39 1.401(19)
C34 C35 1.418(19)
C35 C36 1.393(18)
C35 C40 1.53(2)
C36 C37 1.36(2)
C36 H36 0.9300
C37 C38 1.42(2)
C37 C41 1.52(2)
C38 C39 1.374(18)
C38 H38 0.9300
C39 C42 1.47(2)
C40 H40A 0.9600
C40 H40B 0.9600
C40 H40C 0.9600
C41 H41A 0.9600
C41 H41B 0.9600
C41 H41C 0.9600
C42 H42A 0.9600
C42 H42B 0.9600
C42 H42C 0.9600
C43 C44 1.372(17)
C43 C50 1.505(16)
C43 H43 0.9800
C44 C45 1.470(17)
C44 H44 0.9800
C45 C46 1.553(17)
C45 H45A 0.9700
C45 H45B 0.9700
C46 C47 1.528(18)
C46 H46A 0.9700
C46 H46B 0.9700
C47 C48 1.552(18)
C47 H47 0.9800
C48 C49 1.536(19)
C48 H48 0.9800
C49 C50 1.537(17)
C49 H49A 0.9700
C49 H49B 0.9700
C50 H50A 0.9700
C50 H50B 0.9700
O51A C53A 1.4600
O51A C51A 1.4604
C51A C52A 1.5400
C51A H51A 0.9700
C51A H51B 0.9700
C52A H52A 0.9600
C52A H52B 0.9600
C52A H52C 0.9600
C53A C54A 1.5400(6)
C53A H53A 0.9700
C53A H53B 0.9700
C54A H54A 0.9600
C54A H54B 0.9600
C54A H54C 0.9600
O51B C53B 1.4600(5)
O51B C51B 1.4600(5)
C51B C52B 1.5400(5)
C51B H51C 0.9700
C51B H51D 0.9700
C52B H52D 0.9600
C52B H52E 0.9600
C52B H52F 0.9600
C53B C54B 1.5400(6)
C53B H53C 0.9700
C53B H53D 0.9700
C54B H54D 0.9600
C54B H54E 0.9600
C54B H54F 0.9600

loop_
_geom_torsion_atom_site_label_1
_geom_torsion_atom_site_label_2
_geom_torsion_atom_site_label_3
_geom_torsion_atom_site_label_4
_geom_torsion
O2 Ir1 O1 C1 0.8(10)
O4 Ir1 O1 C1 79.5(10)
O3 Ir1 O1 C1 169.5(11)
C43 Ir1 O1 C1 -114.2(11)
C44 Ir1 O1 C1 -77.1(11)
O4 Ir1 O2 C3 -84.4(8)
C48 Ir1 O2 C3 -175.0(8)
O3 Ir1 O2 C3 -61.1(18)
C43 Ir1 O2 C3 102.3(8)
C44 Ir1 O2 C3 98.9(8)
O1 Ir1 O2 C3 7.3(8)
O2 Ir1 O3 C22 -24(2)
O4 Ir1 O3 C22 -1.2(10)
C48 Ir1 O3 C22 90.5(11)
C43 Ir1 O3 C22 171.4(11)
C44 Ir1 O3 C22 177.3(10)
O1 Ir1 O3 C22 -93.1(10)
O2 Ir1 O4 C24 -174.8(10)
C48 Ir1 O4 C24 -79.6(10)
O3 Ir1 O4 C24 10.0(10)
C43 Ir1 O4 C24 -19(2)
C44 Ir1 O4 C24 -166.7(11)
O1 Ir1 O4 C24 94.6(9)
Ir1 O1 C1 C2 -8.3(19)
Ir1 O1 C1 C4 167.7(7)
O1 C1 C2 C3 9(2)
C4 C1 C2 C3 -166.8(12)
Ir1 O2 C3 C2 -9.6(16)
Ir1 O2 C3 C13 172.7(7)
C1 C2 C3 O2 1(2)
C1 C2 C3 C13 178.8(12)
O1 C1 C4 C9 85.3(17)
C2 C1 C4 C9 -98.3(15)
O1 C1 C4 C5 -94.4(14)
C2 C1 C4 C5 81.9(17)
C9 C4 C5 C6 -0.3(19)
C1 C4 C5 C6 179.4(13)
C9 C4 C5 C10 -175.5(13)
C1 C4 C5 C10 4.2(19)
C4 C5 C6 C7 4(2)
C10 C5 C6 C7 178.8(15)
C5 C6 C7 C8 -4(2)
C5 C6 C7 C11 -179.6(16)
C6 C7 C8 C9 1(2)
C11 C7 C8 C9 176.1(17)
C5 C4 C9 C8 -3(2)
C1 C4 C9 C8 177.6(13)
C5 C4 C9 C12 179.0(14)
C1 C4 C9 C12 -1(2)
C7 C8 C9 C4 2(2)
C7 C8 C9 C12 -179.2(15)
O2 C3 C13 C18 -69.3(13)
C2 C3 C13 C18 112.7(13)
O2 C3 C13 C14 108.3(12)
C2 C3 C13 C14 -69.7(15)
C18 C13 C14 C15 1.2(19)
C3 C13 C14 C15 -176.3(12)
C18 C13 C14 C19 179.4(12)
C3 C13 C14 C19 1.9(19)
C13 C14 C15 C16 -1(2)
C19 C14 C15 C16 -179.3(14)
C14 C15 C16 C17 1(2)
C14 C15 C16 C20 179.8(15)
C15 C16 C17 C18 -2(2)
C20 C16 C17 C18 179.6(15)
C14 C13 C18 C17 -1.8(19)
C3 C13 C18 C17 175.8(12)
C14 C13 C18 C21 -178.8(14)
C3 C13 C18 C21 -1.2(19)
C16 C17 C18 C13 2(2)
C16 C17 C18 C21 179.3(15)
Ir1 O3 C22 C23 -5.5(19)
Ir1 O3 C22 C25 175.0(7)
O3 C22 C23 C24 6(2)
C25 C22 C23 C24 -174.5(13)
Ir1 O4 C24 C23 -12.6(17)
Ir1 O4 C24 C34 170.0(8)
C22 C23 C24 O4 4(2)
C22 C23 C24 C34 -178.5(14)
O3 C22 C25 C30 106.6(15)
C23 C22 C25 C30 -73.0(18)
O3 C22 C25 C26 -74.7(15)
C23 C22 C25 C26 105.7(15)
C30 C25 C26 C27 -2.5(18)
C22 C25 C26 C27 178.8(12)
C30 C25 C26 C31 179.6(14)
C22 C25 C26 C31 0.8(18)
C25 C26 C27 C28 0(2)
C31 C26 C27 C28 178.2(14)
C26 C27 C28 C29 2(2)
C26 C27 C28 C32 179.3(14)
C27 C28 C29 C30 -1(2)
C32 C28 C29 C30 -179.0(14)
C28 C29 C30 C25 -1(2)
C28 C29 C30 C33 -177.1(15)
C26 C25 C30 C29 3(2)
C22 C25 C30 C29 -178.5(13)
C26 C25 C30 C33 179.1(14)
C22 C25 C30 C33 -2(2)
O4 C24 C34 C39 -97.7(15)
C23 C24 C34 C39 84.8(16)
O4 C24 C34 C35 76.3(15)
C23 C24 C34 C35 -101.2(15)
C39 C34 C35 C36 0(2)
C24 C34 C35 C36 -174.4(13)
C39 C34 C35 C40 179.4(13)
C24 C34 C35 C40 5.2(19)
C34 C35 C36 C37 0(2)
C40 C35 C36 C37 -179.9(15)
C35 C36 C37 C38 1(2)
C35 C36 C37 C41 179.7(15)
C36 C37 C38 C39 -1(2)
C41 C37 C38 C39 -179.8(15)
C37 C38 C39 C34 0(2)
C37 C38 C39 C42 178.5(16)
C35 C34 C39 C38 0(2)
C24 C34 C39 C38 174.1(13)
C35 C34 C39 C42 -178.0(15)
C24 C34 C39 C42 -4(2)
O2 Ir1 C43 C44 -5.5(9)
O4 Ir1 C43 C44 -159.1(13)
C48 Ir1 C43 C44 -97.3(8)
O3 Ir1 C43 C44 170.9(8)
O1 Ir1 C43 C44 87.5(8)
O2 Ir1 C43 C50 118.4(8)
O4 Ir1 C43 C50 -35(2)
C48 Ir1 C43 C50 26.6(9)
O3 Ir1 C43 C50 -65.2(8)
C44 Ir1 C43 C50 123.9(13)
O1 Ir1 C43 C50 -148.6(8)
C50 C43 C44 C45 9(2)
Ir1 C43 C44 C45 111.1(13)
C50 C43 C44 Ir1 -102.1(11)
O2 Ir1 C44 C43 174.9(8)
O4 Ir1 C44 C43 166.8(9)
C48 Ir1 C44 C43 78.8(9)
O3 Ir1 C44 C43 -9.6(9)
O1 Ir1 C44 C43 -94.5(8)
O2 Ir1 C44 C45 50.0(10)
O4 Ir1 C44 C45 41.9(17)
C48 Ir1 C44 C45 -46.1(11)
O3 Ir1 C44 C45 -134.5(10)
C43 Ir1 C44 C45 -124.9(14)
O1 Ir1 C44 C45 140.6(10)
C43 C44 C45 C46 -33.1(18)
Ir1 C44 C45 C46 54.6(14)
C44 C45 C46 C47 -55.2(16)
C45 C46 C47 O5 -72.5(14)
C45 C46 C47 C48 60.3(16)
O5 C47 C48 C49 -172.9(10)
C46 C47 C48 C49 54.4(14)
O5 C47 C48 Ir1 65.1(13)
C46 C47 C48 Ir1 -67.7(14)
O2 Ir1 C48 C49 -149.1(9)
O4 Ir1 C48 C49 132.2(9)
O3 Ir1 C48 C49 42.0(9)
C43 Ir1 C48 C49 -34.7(9)
C44 Ir1 C48 C49 -71.5(10)
O2 Ir1 C48 C47 -26.4(10)
O4 Ir1 C48 C47 -105.1(10)
O3 Ir1 C48 C47 164.7(10)
C43 Ir1 C48 C47 88.0(10)
C44 Ir1 C48 C47 51.2(10)
C47 C48 C49 C50 -88.5(13)
Ir1 C48 C49 C50 38.0(14)
C44 C43 C50 C49 70.0(16)
Ir1 C43 C50 C49 -12.0(13)
C48 C49 C50 C43 -16.4(16)
C53A O51A C51A C52A -150(3)
C51A O51A C53A C54A 1(5)
C53B O51B C51B C52B -114(3)
C51B O51B C53B C54B 6(5)
